data_2212088
loop_
_publ_author_name
'Xu Li '
'Jing-Jun Liu '
'Min Zhao '
'Yong-Ming Wang '
'Chun-Feng Xia '

_publ_section_title
;
 3,3'-Diphenylbi-1<i>H</i>-indene-1,1'-dione
;
_journal_coeditor_code CI2255
_journal_issue 2
_journal_name_full 'Acta Crystallographica Section E'
_journal_page_first o436
_journal_page_last o437
_journal_paper_doi 10.1107/S160053680605495X
_journal_volume 63
_journal_year 2007
_chemical_formula_iupac 'C30 H18 O2'
_chemical_formula_moiety 'C30 H18 O2'
_chemical_formula_sum 'C30 H18 O2'
_chemical_formula_weight 410.44
_chemical_name_systematic
;
3,3'-diphenylbi-1H-indene-1,1'-dione
;
_space_group_IT_number 61
_symmetry_cell_setting orthorhombic
_symmetry_space_group_name_Hall '-P 2ac 2ab'
_symmetry_space_group_name_H-M 'P b c a'
_atom_sites_solution_hydrogens geom
_atom_sites_solution_primary direct
_atom_sites_solution_secondary difmap
_audit_creation_method SHELXL-97
_cell_angle_alpha 90.00
_cell_angle_beta 90.00
_cell_angle_gamma 90.00
_cell_formula_units_Z 8
_cell_length_a 14.5873(15)
_cell_length_b 16.8272(17)
_cell_length_c 17.5740(18)
_cell_measurement_reflns_used 3689
_cell_measurement_temperature 293(2)
_cell_measurement_theta_max 23.07
_cell_measurement_theta_min 2.42
_cell_volume 4313.8(8)
_computing_cell_refinement 'SAINT (Bruker, 1998)'
_computing_data_collection 'SMART (Bruker, 1998)'
_computing_data_reduction SAINT
_computing_molecular_graphics 'SHELXTL (Bruker, 1998)'
_computing_publication_material SHELXTL
_computing_structure_refinement 'SHELXL97 (Sheldrick, 1997)'
_computing_structure_solution 'SHELXS97 (Sheldrick, 1997)'
_diffrn_ambient_temperature 293(2)
_diffrn_measured_fraction_theta_full 1.000
_diffrn_measured_fraction_theta_max 1.000
_diffrn_measurement_device_type 'Bruker SMART CCD area-detector'
_diffrn_measurement_method '\f and \w'
_diffrn_radiation_monochromator graphite
_diffrn_radiation_source 'fine-focus sealed tube'
_diffrn_radiation_type MoK\a
_diffrn_radiation_wavelength 0.71073
_diffrn_reflns_av_R_equivalents 0.0355
_diffrn_reflns_av_sigmaI/netI 0.0323
_diffrn_reflns_limit_h_max 11
_diffrn_reflns_limit_h_min -17
_diffrn_reflns_limit_k_max 20
_diffrn_reflns_limit_k_min -20
_diffrn_reflns_limit_l_max 20
_diffrn_reflns_limit_l_min -20
_diffrn_reflns_number 22167
_diffrn_reflns_theta_full 25.03
_diffrn_reflns_theta_max 25.03
_diffrn_reflns_theta_min 2.18
_diffrn_standards_number 0
_exptl_absorpt_coefficient_mu 0.078
_exptl_absorpt_correction_T_max 0.987
_exptl_absorpt_correction_T_min 0.958
_exptl_absorpt_correction_type multi-scan
_exptl_absorpt_process_details '(SADABS; Sheldrick, 1996)'
_exptl_crystal_colour red
_exptl_crystal_density_diffrn 1.264
_exptl_crystal_density_method 'not measured'
_exptl_crystal_description Block
_exptl_crystal_F_000 1712
_exptl_crystal_size_max 0.28
_exptl_crystal_size_mid 0.20
_exptl_crystal_size_min 0.18
_refine_diff_density_max 0.137
_refine_diff_density_min -0.153
_refine_ls_extinction_method none
_refine_ls_goodness_of_fit_ref 1.018
_refine_ls_hydrogen_treatment constr
_refine_ls_matrix_type full
_refine_ls_number_parameters 289
_refine_ls_number_reflns 3809
_refine_ls_number_restraints 0
_refine_ls_restrained_S_all 1.018
_refine_ls_R_factor_all 0.0583
_refine_ls_R_factor_gt 0.0367
_refine_ls_shift/su_max 0.001
_refine_ls_shift/su_mean 0.000
_refine_ls_structure_factor_coef Fsqd
_refine_ls_weighting_details 'calc w=1/[\s^2^(Fo^2^)+(0.0412P)^2^+1.0083P] where P=(Fo^2^+2Fc^2^)/3'
_refine_ls_weighting_scheme calc
_refine_ls_wR_factor_gt 0.0857
_refine_ls_wR_factor_ref 0.0987
_reflns_number_gt 2757
_reflns_number_total 3809
_reflns_threshold_expression I>2\s(I)
_cod_data_source_file ci2255.cif
_cod_data_source_block I
_cod_database_code 2212088
_cod_database_fobs_code 2212088

loop_
_symmetry_equiv_pos_as_xyz
'x, y, z'
'-x+1/2, -y, z+1/2'
'-x, y+1/2, -z+1/2'
'x+1/2, -y+1/2, -z'
'-x, -y, -z'
'x-1/2, y, -z-1/2'
'x, -y-1/2, z-1/2'
'-x-1/2, y-1/2, z'

loop_
_atom_site_type_symbol
_atom_site_label
_atom_site_fract_x
_atom_site_fract_y
_atom_site_fract_z
_atom_site_U_iso_or_equiv
_atom_site_adp_type
_atom_site_calc_flag
_atom_site_refinement_flags
_atom_site_occupancy
O O1 0.40621(8) 0.14725(6) 0.36317(6) 0.0509(3) Uani d . 1
O O2 0.35530(8) 0.42527(7) 0.30947(6) 0.0555(3) Uani d . 1
C C1 0.46065(10) 0.28359(8) 0.36595(8) 0.0360(3) Uani d . 1
C C2 0.46195(10) 0.19717(9) 0.34520(8) 0.0384(4) Uani d . 1
C C3 0.54526(10) 0.18547(9) 0.29767(9) 0.0414(4) Uani d . 1
C C4 0.57879(12) 0.11850(10) 0.26284(11) 0.0570(5) Uani d . 1
H H4 0.5488 0.0700 0.2674 0.068 Uiso calc R 1
C C5 0.65885(14) 0.12538(12) 0.22068(13) 0.0743(6) Uani d . 1
H H5 0.6822 0.0812 0.1955 0.089 Uiso calc R 1
C C6 0.70384(14) 0.19686(12) 0.21585(13) 0.0743(6) Uani d . 1
H H6 0.7575 0.2002 0.1874 0.089 Uiso calc R 1
C C7 0.67099(11) 0.26451(11) 0.25254(10) 0.0555(5) Uani d . 1
H H7 0.7028 0.3123 0.2502 0.067 Uiso calc R 1
C C8 0.58999(10) 0.25840(9) 0.29233(9) 0.0400(4) Uani d . 1
C C9 0.53614(10) 0.31854(9) 0.33560(8) 0.0375(3) Uani d . 1
C C10 0.56624(10) 0.40131(9) 0.34505(9) 0.0400(4) Uani d . 1
C C11 0.59785(11) 0.44598(10) 0.28404(9) 0.0468(4) Uani d . 1
H H11 0.5998 0.4235 0.2357 0.056 Uiso calc R 1
C C12 0.62633(12) 0.52306(10) 0.29434(11) 0.0569(5) Uani d . 1
H H12 0.6466 0.5525 0.2528 0.068 Uiso calc R 1
C C13 0.62520(14) 0.55679(12) 0.36499(12) 0.0674(6) Uani d . 1
H H13 0.6444 0.6090 0.3716 0.081 Uiso calc R 1
C C14 0.59560(15) 0.51313(12) 0.42620(12) 0.0715(6) Uani d . 1
H H14 0.5956 0.5357 0.4745 0.086 Uiso calc R 1
C C15 0.56579(12) 0.43595(11) 0.41665(10) 0.0559(5) Uani d . 1
H H15 0.5453 0.4070 0.4584 0.067 Uiso calc R 1
C C16 0.38221(10) 0.32128(8) 0.40284(8) 0.0355(3) Uani d . 1
C C17 0.33411(11) 0.39110(9) 0.36758(8) 0.0387(4) Uani d . 1
C C18 0.25425(10) 0.40858(9) 0.41754(8) 0.0388(4) Uani d . 1
C C19 0.19266(11) 0.47022(9) 0.41555(9) 0.0472(4) Uani d . 1
H H19 0.1947 0.5079 0.3769 0.057 Uiso calc R 1
C C20 0.12727(12) 0.47468(11) 0.47279(10) 0.0563(5) Uani d . 1
H H20 0.0847 0.5158 0.4727 0.068 Uiso calc R 1
C C21 0.12523(12) 0.41878(11) 0.52946(11) 0.0581(5) Uani d . 1
H H21 0.0805 0.4223 0.5670 0.070 Uiso calc R 1
C C22 0.18847(11) 0.35678(10) 0.53217(9) 0.0503(4) Uani d . 1
H H22 0.1869 0.3196 0.5713 0.060 Uiso calc R 1
C C23 0.25340(10) 0.35197(9) 0.47549(8) 0.0387(4) Uani d . 1
C C24 0.33443(10) 0.29837(8) 0.46529(8) 0.0367(3) Uani d . 1
C C25 0.35976(11) 0.23709(9) 0.52110(8) 0.0417(4) Uani d . 1
C C26 0.29615(13) 0.18397(10) 0.55014(11) 0.0590(5) Uani d . 1
H H26 0.2361 0.1850 0.5325 0.071 Uiso calc R 1
C C27 0.32139(16) 0.12944(12) 0.60525(12) 0.0740(6) Uani d . 1
H H27 0.2784 0.0936 0.6238 0.089 Uiso calc R 1
C C28 0.40892(17) 0.12796(13) 0.63254(12) 0.0774(7) Uani d . 1
H H28 0.4252 0.0919 0.6703 0.093 Uiso calc R 1
C C29 0.47283(16) 0.17975(13) 0.60418(11) 0.0739(6) Uani d . 1
H H29 0.5326 0.1785 0.6226 0.089 Uiso calc R 1
C C30 0.44892(12) 0.23370(11) 0.54846(10) 0.0561(5) Uani d . 1
H H30 0.4930 0.2681 0.5291 0.067 Uiso calc R 1

loop_
_atom_site_aniso_label
_atom_site_aniso_U_11
_atom_site_aniso_U_22
_atom_site_aniso_U_33
_atom_site_aniso_U_12
_atom_site_aniso_U_13
_atom_site_aniso_U_23
O1 0.0452(7) 0.0431(6) 0.0642(7) -0.0084(5) 0.0059(6) -0.0009(6)
O2 0.0604(8) 0.0597(7) 0.0464(7) 0.0092(6) 0.0125(6) 0.0151(6)
C1 0.0331(8) 0.0390(8) 0.0359(8) 0.0006(6) 0.0007(6) 0.0008(6)
C2 0.0338(8) 0.0387(8) 0.0426(9) -0.0015(7) -0.0033(7) 0.0028(7)
C3 0.0347(8) 0.0419(9) 0.0476(9) 0.0040(7) -0.0009(7) -0.0025(7)
C4 0.0455(10) 0.0458(10) 0.0798(13) 0.0048(8) 0.0038(9) -0.0099(9)
C5 0.0549(12) 0.0611(13) 0.1070(17) 0.0135(10) 0.0202(12) -0.0238(12)
C6 0.0484(11) 0.0726(14) 0.1019(16) 0.0094(10) 0.0314(11) -0.0119(12)
C7 0.0410(10) 0.0539(10) 0.0716(12) 0.0000(8) 0.0137(9) -0.0003(9)
C8 0.0325(8) 0.0435(9) 0.0440(9) 0.0034(7) 0.0010(7) -0.0006(7)
C9 0.0355(8) 0.0400(8) 0.0371(8) -0.0002(7) -0.0009(7) 0.0005(6)
C10 0.0321(8) 0.0411(9) 0.0469(9) -0.0022(7) 0.0022(7) -0.0018(7)
C11 0.0456(10) 0.0468(10) 0.0481(9) -0.0048(8) 0.0016(8) -0.0002(7)
C12 0.0547(11) 0.0478(10) 0.0683(12) -0.0102(8) 0.0024(9) 0.0061(9)
C13 0.0645(13) 0.0481(11) 0.0895(15) -0.0166(9) 0.0031(11) -0.0110(11)
C14 0.0815(14) 0.0664(13) 0.0666(13) -0.0212(11) 0.0072(11) -0.0257(11)
C15 0.0585(11) 0.0596(11) 0.0496(10) -0.0142(9) 0.0081(9) -0.0076(8)
C16 0.0338(8) 0.0352(8) 0.0374(8) -0.0024(6) 0.0018(6) -0.0015(6)
C17 0.0403(9) 0.0396(8) 0.0364(8) -0.0031(7) 0.0006(7) 0.0005(7)
C18 0.0342(8) 0.0427(8) 0.0395(8) 0.0001(7) 0.0006(7) -0.0010(7)
C19 0.0440(9) 0.0477(9) 0.0501(10) 0.0062(7) 0.0012(8) 0.0068(8)
C20 0.0451(10) 0.0568(11) 0.0670(12) 0.0149(8) 0.0091(9) 0.0036(9)
C21 0.0455(10) 0.0672(12) 0.0617(11) 0.0102(9) 0.0185(9) 0.0046(10)
C22 0.0448(10) 0.0555(10) 0.0504(10) 0.0042(8) 0.0118(8) 0.0104(8)
C23 0.0348(8) 0.0405(8) 0.0408(8) 0.0001(7) 0.0016(7) -0.0003(7)
C24 0.0341(8) 0.0369(8) 0.0393(8) -0.0015(6) 0.0014(7) -0.0010(6)
C25 0.0444(9) 0.0426(9) 0.0383(8) 0.0046(7) 0.0067(7) 0.0030(7)
C26 0.0496(10) 0.0554(11) 0.0721(12) 0.0041(9) 0.0118(9) 0.0188(9)
C27 0.0786(16) 0.0643(13) 0.0791(14) 0.0113(11) 0.0309(12) 0.0296(11)
C28 0.0938(18) 0.0808(15) 0.0576(12) 0.0273(13) 0.0124(12) 0.0279(11)
C29 0.0728(14) 0.0897(15) 0.0592(12) 0.0140(12) -0.0126(11) 0.0169(11)
C30 0.0529(11) 0.0622(11) 0.0533(10) 0.0024(9) -0.0042(9) 0.0105(9)

loop_
_atom_type_symbol
_atom_type_description
_atom_type_scat_dispersion_real
_atom_type_scat_dispersion_imag
_atom_type_scat_source
C C 0.0033 0.0016 'International Tables Vol C Tables 4.2.6.8 and 6.1.1.4'
H H 0.0000 0.0000 'International Tables Vol C Tables 4.2.6.8 and 6.1.1.4'
O O 0.0106 0.0060 'International Tables Vol C Tables 4.2.6.8 and 6.1.1.4'

loop_
_geom_angle_atom_site_label_1
_geom_angle_atom_site_label_2
_geom_angle_atom_site_label_3
_geom_angle
C9 C1 C16 128.46(14)
C9 C1 C2 108.31(13)
C16 C1 C2 122.63(13)
O1 C2 C3 127.09(14)
O1 C2 C1 126.93(14)
C3 C2 C1 105.98(12)
C4 C3 C8 121.75(15)
C4 C3 C2 130.56(15)
C8 C3 C2 107.69(13)
C3 C4 C5 118.00(17)
C3 C4 H4 121.0
C5 C4 H4 121.0
C6 C5 C4 120.56(17)
C6 C5 H5 119.7
C4 C5 H5 119.7
C5 C6 C7 121.52(18)
C5 C6 H6 119.2
C7 C6 H6 119.2
C8 C7 C6 117.97(17)
C8 C7 H7 121.0
C6 C7 H7 121.0
C7 C8 C3 120.14(14)
C7 C8 C9 131.37(15)
C3 C8 C9 108.48(13)
C1 C9 C10 127.47(14)
C1 C9 C8 109.51(13)
C10 C9 C8 122.95(13)
C15 C10 C11 118.34(15)
C15 C10 C9 119.96(14)
C11 C10 C9 121.67(14)
C12 C11 C10 120.65(16)
C12 C11 H11 119.7
C10 C11 H11 119.7
C13 C12 C11 120.57(17)
C13 C12 H12 119.7
C11 C12 H12 119.7
C12 C13 C14 119.62(18)
C12 C13 H13 120.2
C14 C13 H13 120.2
C13 C14 C15 120.51(18)
C13 C14 H14 119.7
C15 C14 H14 119.7
C14 C15 C10 120.29(17)
C14 C15 H15 119.9
C10 C15 H15 119.9
C24 C16 C1 129.69(14)
C24 C16 C17 108.43(13)
C1 C16 C17 121.51(12)
O2 C17 C18 127.08(14)
O2 C17 C16 126.83(14)
C18 C17 C16 106.08(12)
C19 C18 C23 121.93(14)
C19 C18 C17 130.30(14)
C23 C18 C17 107.62(13)
C18 C19 C20 118.17(15)
C18 C19 H19 120.9
C20 C19 H19 120.9
C21 C20 C19 120.30(16)
C21 C20 H20 119.8
C19 C20 H20 119.8
C20 C21 C22 121.62(16)
C20 C21 H21 119.2
C22 C21 H21 119.2
C23 C22 C21 118.34(15)
C23 C22 H22 120.8
C21 C22 H22 120.8
C22 C23 C18 119.63(14)
C22 C23 C24 131.67(14)
C18 C23 C24 108.48(12)
C16 C24 C25 127.59(14)
C16 C24 C23 109.34(13)
C25 C24 C23 122.75(13)
C26 C25 C30 118.25(15)
C26 C25 C24 121.98(15)
C30 C25 C24 119.70(14)
C27 C26 C25 120.47(18)
C27 C26 H26 119.8
C25 C26 H26 119.8
C28 C27 C26 120.48(19)
C28 C27 H27 119.8
C26 C27 H27 119.8
C27 C28 C29 119.82(18)
C27 C28 H28 120.1
C29 C28 H28 120.1
C28 C29 C30 120.3(2)
C28 C29 H29 119.8
C30 C29 H29 119.8
C29 C30 C25 120.64(18)
C29 C30 H30 119.7
C25 C30 H30 119.7

loop_
_geom_bond_atom_site_label_1
_geom_bond_atom_site_label_2
_geom_bond_distance
O1 C2 1.2111(17)
O2 C17 1.2120(17)
C1 C9 1.358(2)
C1 C16 1.460(2)
C1 C2 1.499(2)
C2 C3 1.488(2)
C3 C4 1.373(2)
C3 C8 1.393(2)
C4 C5 1.388(3)
C4 H4 0.93
C5 C6 1.373(3)
C5 H5 0.93
C6 C7 1.393(2)
C6 H6 0.93
C7 C8 1.377(2)
C7 H7 0.93
C8 C9 1.490(2)
C9 C10 1.470(2)
C10 C15 1.387(2)
C10 C11 1.388(2)
C11 C12 1.374(2)
C11 H11 0.93
C12 C13 1.365(3)
C12 H12 0.93
C13 C14 1.372(3)
C13 H13 0.93
C14 C15 1.380(2)
C14 H14 0.93
C15 H15 0.93
C16 C24 1.356(2)
C16 C17 1.502(2)
C17 C18 1.488(2)
C18 C19 1.373(2)
C18 C23 1.395(2)
C19 C20 1.388(2)
C19 H19 0.93
C20 C21 1.370(2)
C20 H20 0.93
C21 C22 1.394(2)
C21 H21 0.93
C22 C23 1.377(2)
C22 H22 0.93
C23 C24 1.498(2)
C24 C25 1.470(2)
C25 C26 1.386(2)
C25 C30 1.388(2)
C26 C27 1.384(3)
C26 H26 0.93
C27 C28 1.364(3)
C27 H27 0.93
C28 C29 1.370(3)
C28 H28 0.93
C29 C30 1.380(2)
C29 H29 0.93
C30 H30 0.93

loop_
_geom_torsion_atom_site_label_1
_geom_torsion_atom_site_label_2
_geom_torsion_atom_site_label_3
_geom_torsion_atom_site_label_4
_geom_torsion
C9 C1 C2 O1 178.99(15)
C16 C1 C2 O1 -9.1(2)
C9 C1 C2 C3 -1.38(16)
C16 C1 C2 C3 170.49(13)
O1 C2 C3 C4 0.6(3)
C1 C2 C3 C4 -179.00(17)
O1 C2 C3 C8 -179.25(15)
C1 C2 C3 C8 1.12(16)
C8 C3 C4 C5 -0.8(3)
C2 C3 C4 C5 179.29(17)
C3 C4 C5 C6 1.6(3)
C4 C5 C6 C7 -0.2(4)
C5 C6 C7 C8 -1.9(3)
C6 C7 C8 C3 2.6(3)
C6 C7 C8 C9 -178.53(18)
C4 C3 C8 C7 -1.3(2)
C2 C3 C8 C7 178.63(14)
C4 C3 C8 C9 179.62(15)
C2 C3 C8 C9 -0.48(17)
C16 C1 C9 C10 12.7(3)
C2 C1 C9 C10 -176.00(14)
C16 C1 C9 C8 -170.15(14)
C2 C1 C9 C8 1.11(16)
C7 C8 C9 C1 -179.38(17)
C3 C8 C9 C1 -0.41(17)
C7 C8 C9 C10 -2.1(3)
C3 C8 C9 C10 176.86(14)
C1 C9 C10 C15 45.5(2)
C8 C9 C10 C15 -131.28(17)
C1 C9 C10 C11 -136.25(17)
C8 C9 C10 C11 47.0(2)
C15 C10 C11 C12 -1.2(2)
C9 C10 C11 C12 -179.47(15)
C10 C11 C12 C13 0.9(3)
C11 C12 C13 C14 0.2(3)
C12 C13 C14 C15 -0.9(3)
C13 C14 C15 C10 0.6(3)
C11 C10 C15 C14 0.4(3)
C9 C10 C15 C14 178.76(17)
C9 C1 C16 C24 -139.89(17)
C2 C1 C16 C24 50.0(2)
C9 C1 C16 C17 48.0(2)
C2 C1 C16 C17 -122.17(15)
C24 C16 C17 O2 -177.05(15)
C1 C16 C17 O2 -3.4(2)
C24 C16 C17 C18 1.79(16)
C1 C16 C17 C18 175.43(13)
O2 C17 C18 C19 -7.7(3)
C16 C17 C18 C19 173.45(16)
O2 C17 C18 C23 176.71(16)
C16 C17 C18 C23 -2.12(16)
C23 C18 C19 C20 -1.0(2)
C17 C18 C19 C20 -175.98(15)
C18 C19 C20 C21 0.2(3)
C19 C20 C21 C22 0.7(3)
C20 C21 C22 C23 -0.8(3)
C21 C22 C23 C18 0.0(2)
C21 C22 C23 C24 173.93(16)
C19 C18 C23 C22 0.9(2)
C17 C18 C23 C22 176.89(14)
C19 C18 C23 C24 -174.33(14)
C17 C18 C23 C24 1.69(16)
C1 C16 C24 C25 12.6(3)
C17 C16 C24 C25 -174.47(14)
C1 C16 C24 C23 -173.74(14)
C17 C16 C24 C23 -0.79(17)
C22 C23 C24 C16 -174.99(16)
C18 C23 C24 C16 -0.58(17)
C22 C23 C24 C25 -0.9(3)
C18 C23 C24 C25 173.47(14)
C16 C24 C25 C26 -138.39(17)
C23 C24 C25 C26 48.7(2)
C16 C24 C25 C30 44.4(2)
C23 C24 C25 C30 -128.51(16)
C30 C25 C26 C27 0.3(3)
C24 C25 C26 C27 -176.95(16)
C25 C26 C27 C28 0.9(3)
C26 C27 C28 C29 -1.3(3)
C27 C28 C29 C30 0.4(3)
C28 C29 C30 C25 0.9(3)
C26 C25 C30 C29 -1.2(3)
C24 C25 C30 C29 176.11(16)

loop_
_cod_related_entry_id
_cod_related_entry_database
_cod_related_entry_code
1 ChemSpider 21125522
